data_2203732
loop_
_publ_author_name
'You, Zhong-Lu'
'Zhu, Hai-Liang'
'Liu, Wei-Sheng'

_publ_section_title '[<i>N,N</i>'-Bis(salicylidene)-1,3-propanediaminato](methanol)(thiocyanato)nickel(II)'
_journal_issue 6
_journal_name_full 'Acta Crystallographica Section E'
_journal_page_first m805
_journal_page_last m807
_journal_paper_doi 10.1107/S1600536804011791
_journal_volume 60
_journal_year 2004
_chemical_formula_iupac '[Ni (C17 H17 N2 O2) (N C S) (C H4 O)]'
_chemical_formula_moiety 'C19 H21 N3 Ni O3 S'
_chemical_formula_sum 'C19 H21 N3 Ni O3 S'
_chemical_formula_weight 430.16
_chemical_name_systematic '[N,N'-Bis(salicylidene)-1,3-propanediaminato](thiocyanato)(methanol)nickel(II)'
_space_group_IT_number 14
_symmetry_cell_setting monoclinic
_symmetry_space_group_name_Hall '-P 2ybc'
_symmetry_space_group_name_H-M 'P 1 21/c 1'
_atom_sites_solution_hydrogens geom
_atom_sites_solution_primary direct
_atom_sites_solution_secondary difmap
_audit_creation_method SHELXL-97
_cell_angle_alpha 90.00
_cell_angle_beta 104.201(4)
_cell_angle_gamma 90.00
_cell_formula_units_Z 4
_cell_length_a 10.508(3)
_cell_length_b 12.998(4)
_cell_length_c 15.266(5)
_cell_measurement_reflns_used 3659
_cell_measurement_temperature 298(2)
_cell_measurement_theta_max 24.12
_cell_measurement_theta_min 3.753
_cell_volume 2021.4(11)
_computing_cell_refinement SMART
_computing_data_collection 'SMART (Siemens, 1996)'
_computing_data_reduction 'SAINT (Siemens, 1996)'
_computing_molecular_graphics 'SHELXTL (Sheldrick, 1997b)'
_computing_publication_material SHELXTL
_computing_structure_refinement 'SHELXL97 (Sheldrick, 1997a)'
_computing_structure_solution 'SHELXS97 (Sheldrick, 1997a)'
_diffrn_ambient_temperature 298(2)
_diffrn_measured_fraction_theta_full 0.999
_diffrn_measured_fraction_theta_max 0.999
_diffrn_measurement_device_type 'Siemens SMART CCD area-detector'
_diffrn_measurement_method '\f and \w'
_diffrn_radiation_monochromator graphite
_diffrn_radiation_source 'fine-focus sealed tube'
_diffrn_radiation_type MoK\a
_diffrn_radiation_wavelength 0.71073
_diffrn_reflns_av_R_equivalents 0.0283
_diffrn_reflns_av_sigmaI/netI 0.0375
_diffrn_reflns_limit_h_max 12
_diffrn_reflns_limit_h_min -12
_diffrn_reflns_limit_k_max 15
_diffrn_reflns_limit_k_min -12
_diffrn_reflns_limit_l_max 18
_diffrn_reflns_limit_l_min -18
_diffrn_reflns_number 10472
_diffrn_reflns_theta_full 25.03
_diffrn_reflns_theta_max 25.03
_diffrn_reflns_theta_min 2.00
_diffrn_standards_decay_% 0
_diffrn_standards_interval_count 0
_diffrn_standards_interval_time 0
_diffrn_standards_number 0
_exptl_absorpt_coefficient_mu 1.086
_exptl_absorpt_correction_T_max 0.701
_exptl_absorpt_correction_T_min 0.651
_exptl_absorpt_correction_type multi-scan
_exptl_absorpt_process_details '(SADABS; Sheldrick, 1996)'
_exptl_crystal_colour green
_exptl_crystal_density_diffrn 1.413
_exptl_crystal_density_method 'not measured'
_exptl_crystal_description block
_exptl_crystal_F_000 896
_exptl_crystal_size_max 0.41
_exptl_crystal_size_mid 0.37
_exptl_crystal_size_min 0.33
_refine_diff_density_max 0.397
_refine_diff_density_min -0.317
_refine_ls_extinction_method none
_refine_ls_goodness_of_fit_ref 1.013
_refine_ls_hydrogen_treatment constr
_refine_ls_matrix_type full
_refine_ls_number_parameters 253
_refine_ls_number_reflns 3574
_refine_ls_number_restraints 6
_refine_ls_restrained_S_all 1.040
_refine_ls_R_factor_all 0.0525
_refine_ls_R_factor_gt 0.0363
_refine_ls_shift/su_max 0.000
_refine_ls_shift/su_mean 0.000
_refine_ls_structure_factor_coef Fsqd
_refine_ls_weighting_details 'calc w = 1/[\s^2^(Fo^2^)+(0.0626P)^2^] where P = (Fo^2^+2Fc^2^)/3'
_refine_ls_weighting_scheme calc
_refine_ls_wR_factor_gt 0.0993
_refine_ls_wR_factor_ref 0.1067
_reflns_number_gt 2699
_reflns_number_total 3574
_reflns_threshold_expression I>2\s(I)
_cod_data_source_file ci6382.cif
_cod_data_source_block I
_cod_depositor_comments
;
The following automatic conversions were performed:
'_symmetry_cell_setting' value 'Monoclinic' changed to 'monoclinic'
according to '/home/saulius/struct/CIF-dictionaries/cif_core.dic'
dictionary named 'cif_core.dic' version 2.4.1 from 2010-06-29.

Automatic conversion script
Id: cif_fix_enum 1527 2010-12-29 10:47:43Z saulius 

The following automatic conversions were performed:

'_symmetry_cell_setting' value 'Monoclinic' changed to 'monoclinic'
according to /home/saulius/struct/CIF-dictionaries/cif_core.dic
dictionary named 'cif_core.dic' version 2.4.1 from 2010-06-29.

Automatic conversion script
Id: cif_fix_values 1715 2011-07-08 13:25:40Z adriana 
;
_cod_original_sg_symbol_H-M 'P 21/c'
_cod_database_code 2203732

loop_
_symmetry_equiv_pos_as_xyz
'x, y, z'
'-x, y+1/2, -z+1/2'
'-x, -y, -z'
'x, -y-1/2, z-1/2'

loop_
_atom_site_label
_atom_site_fract_x
_atom_site_fract_y
_atom_site_fract_z
_atom_site_U_iso_or_equiv
_atom_site_adp_type
_atom_site_calc_flag
_atom_site_refinement_flags
_atom_site_occupancy
_atom_site_type_symbol
Ni1 0.35315(4) 0.16036(3) -0.02634(2) 0.03663(15) Uani d . 1 Ni
N1 0.1571(2) 0.17513(18) -0.03468(17) 0.0400(6) Uani d . 1 N
N2 0.3750(3) 0.30248(19) -0.07830(17) 0.0437(6) Uani d . 1 N
N3 0.3190(3) 0.0965(2) -0.15318(19) 0.0557(7) Uani d . 1 N
O1 0.34389(19) 0.01910(14) 0.03209(13) 0.0416(5) Uani d . 1 O
H1A 0.3891 -0.0296 0.0181 0.080 Uiso d R 1 H
O2 0.54888(19) 0.13999(14) 0.00020(14) 0.0425(5) Uani d . 1 O
O3 0.3903(2) 0.22614(17) 0.10772(14) 0.0544(6) Uani d . 1 O
H3 0.3441 0.2857 0.1135 0.065 Uiso d R 1 H
S1 0.2029(2) 0.0918(2) -0.33839(19) 0.0767(7) Uani d P 0.67 S
S1' 0.2583(9) 0.0580(7) -0.3329(5) 0.155(3) Uani d PU 0.33 S
C1 0.2710(3) -0.0015(2) 0.0911(2) 0.0376(7) Uani d . 1 C
C2 0.3123(3) -0.0750(2) 0.1581(2) 0.0479(8) Uani d . 1 C
H2 0.3919 -0.1087 0.1633 0.057 Uiso d R 1 H
C3 0.2355(3) -0.0985(3) 0.2173(2) 0.0530(9) Uani d . 1 C
H3A 0.2636 -0.1481 0.2618 0.064 Uiso d R 1 H
C4 0.1172(3) -0.0487(2) 0.2110(2) 0.0505(8) Uani d . 1 C
H4 0.0659 -0.0642 0.2510 0.061 Uiso d R 1 H
C5 0.0771(3) 0.0232(2) 0.1453(2) 0.0469(8) Uani d . 1 C
H5 -0.0034 0.0554 0.1404 0.056 Uiso d R 1 H
C6 0.1523(3) 0.0504(2) 0.0848(2) 0.0389(7) Uani d . 1 C
C7 0.0968(3) 0.1262(2) 0.0155(2) 0.0425(7) Uani d . 1 C
H7 0.0078 0.1404 0.0068 0.051 Uiso d R 1 H
C8 0.0778(3) 0.2462(2) -0.1015(2) 0.0513(8) Uani d . 1 C
H8A -0.0080 0.2540 -0.0892 0.062 Uiso d R 1 H
H8B 0.0653 0.2168 -0.1614 0.062 Uiso d R 1 H
C9 0.1405(3) 0.3507(2) -0.0999(2) 0.0540(9) Uani d . 1 C
H9A 0.1654 0.3750 -0.0380 0.065 Uiso d R 1 H
H9B 0.0759 0.3982 -0.1341 0.065 Uiso d R 1 H
C10 0.2603(3) 0.3523(2) -0.1384(2) 0.0553(9) Uani d . 1 C
H10A 0.2400 0.3176 -0.1964 0.066 Uiso d R 1 H
H10B 0.2821 0.4232 -0.1483 0.066 Uiso d R 1 H
C11 0.4843(4) 0.3504(2) -0.0647(2) 0.0516(9) Uani d . 1 C
H11 0.4825 0.4143 -0.0923 0.062 Uiso d R 1 H
C12 0.6104(3) 0.3160(2) -0.0111(2) 0.0442(8) Uani d . 1 C
C13 0.7135(4) 0.3885(3) 0.0068(3) 0.0607(10) Uani d . 1 C
H13 0.6975 0.4545 -0.0170 0.073 Uiso d R 1 H
C14 0.8357(4) 0.3653(3) 0.0581(3) 0.0618(10) Uani d . 1 C
H14 0.9024 0.4141 0.0678 0.074 Uiso d R 1 H
C15 0.8590(3) 0.2686(3) 0.0948(2) 0.0564(9) Uani d . 1 C
H15 0.9409 0.2530 0.1321 0.068 Uiso d R 1 H
C16 0.7616(3) 0.1942(3) 0.0771(2) 0.0488(8) Uani d . 1 C
H16 0.7793 0.1290 0.1022 0.059 Uiso d R 1 H
C17 0.6377(3) 0.2155(2) 0.0223(2) 0.0418(7) Uani d . 1 C
C18 0.2770(4) 0.0888(3) -0.2301(3) 0.0553(9) Uani d . 1 C
C19 0.4770(4) 0.1894(4) 0.1875(3) 0.0809(12) Uani d . 1 C
H19A 0.4732 0.2337 0.2372 0.121 Uiso d R 1 H
H19B 0.5649 0.1884 0.1798 0.121 Uiso d R 1 H
H19C 0.4516 0.1210 0.1999 0.121 Uiso d R 1 H

loop_
_atom_site_aniso_label
_atom_site_aniso_U_11
_atom_site_aniso_U_22
_atom_site_aniso_U_33
_atom_site_aniso_U_12
_atom_site_aniso_U_13
_atom_site_aniso_U_23
Ni1 0.0433(3) 0.0305(2) 0.0369(2) 0.00144(16) 0.01150(18) 0.00029(15)
N1 0.0407(15) 0.0360(14) 0.0407(15) 0.0035(11) 0.0052(12) -0.0006(11)
N2 0.0518(17) 0.0359(14) 0.0426(16) 0.0009(12) 0.0099(13) 0.0035(11)
N3 0.071(2) 0.0525(18) 0.0431(18) -0.0005(14) 0.0137(15) -0.0030(13)
O1 0.0476(12) 0.0303(10) 0.0526(13) 0.0056(9) 0.0236(10) 0.0051(9)
O2 0.0404(12) 0.0306(11) 0.0600(14) -0.0019(9) 0.0192(11) -0.0029(9)
O3 0.0659(15) 0.0532(15) 0.0414(14) 0.0101(11) 0.0079(12) -0.0063(10)
S1 0.0739(12) 0.111(2) 0.0403(10) -0.0208(12) 0.0036(9) 0.0022(11)
S1' 0.254(8) 0.138(5) 0.061(3) -0.008(5) 0.013(5) -0.022(3)
C1 0.0416(17) 0.0317(16) 0.0415(18) -0.0050(13) 0.0141(14) -0.0049(13)
C2 0.053(2) 0.0422(19) 0.051(2) 0.0043(15) 0.0187(17) 0.0066(15)
C3 0.068(2) 0.045(2) 0.049(2) -0.0031(17) 0.0194(18) 0.0078(15)
C4 0.058(2) 0.050(2) 0.049(2) -0.0106(17) 0.0226(17) -0.0030(16)
C5 0.0407(18) 0.050(2) 0.051(2) -0.0036(15) 0.0150(16) -0.0070(16)
C6 0.0402(17) 0.0346(16) 0.0421(18) -0.0041(13) 0.0104(14) -0.0055(13)
C7 0.0367(17) 0.0436(17) 0.0457(19) 0.0041(14) 0.0071(15) -0.0078(14)
C8 0.049(2) 0.050(2) 0.048(2) 0.0083(16) 0.0006(16) 0.0076(15)
C9 0.059(2) 0.042(2) 0.055(2) 0.0100(16) 0.0033(17) 0.0063(15)
C10 0.071(2) 0.041(2) 0.050(2) 0.0033(16) 0.0064(18) 0.0138(15)
C11 0.075(3) 0.0342(18) 0.050(2) -0.0019(16) 0.0223(19) 0.0041(14)
C12 0.053(2) 0.0366(17) 0.0462(19) -0.0063(14) 0.0193(16) -0.0032(14)
C13 0.077(3) 0.038(2) 0.071(3) -0.0152(18) 0.025(2) -0.0047(17)
C14 0.062(3) 0.054(2) 0.074(3) -0.0189(19) 0.025(2) -0.0184(19)
C15 0.048(2) 0.056(2) 0.066(2) -0.0016(17) 0.0180(18) -0.0210(18)
C16 0.045(2) 0.0443(18) 0.061(2) 0.0017(15) 0.0186(17) -0.0051(15)
C17 0.0458(19) 0.0385(18) 0.0468(19) -0.0047(14) 0.0219(15) -0.0077(14)
C18 0.061(2) 0.052(2) 0.056(2) -0.0060(17) 0.0200(19) 0.0006(17)
C19 0.078(3) 0.108(3) 0.054(3) -0.023(3) 0.013(2) -0.005(2)

loop_
_atom_type_symbol
_atom_type_description
_atom_type_scat_dispersion_real
_atom_type_scat_dispersion_imag
_atom_type_scat_source
C C 0.0033 0.0016 'International Tables Vol C Tables 4.2.6.8 and 6.1.1.4'
H H 0.0000 0.0000 'International Tables Vol C Tables 4.2.6.8 and 6.1.1.4'
N N 0.0061 0.0033 'International Tables Vol C Tables 4.2.6.8 and 6.1.1.4'
O O 0.0106 0.0060 'International Tables Vol C Tables 4.2.6.8 and 6.1.1.4'
Ni Ni 0.3393 1.1124 'International Tables Vol C Tables 4.2.6.8 and 6.1.1.4'
S S 0.1246 0.1234 'International Tables Vol C Tables 4.2.6.8 and 6.1.1.4'

loop_
_geom_angle_atom_site_label_1
_geom_angle_atom_site_label_2
_geom_angle_atom_site_label_3
_geom_angle
_geom_angle_publ_flag
O2 Ni1 N1 171.89(9) yes
O2 Ni1 N2 89.46(9) yes
N1 Ni1 N2 95.64(10) yes
O2 Ni1 O1 87.14(8) yes
N1 Ni1 O1 87.51(9) yes
N2 Ni1 O1 175.97(9) yes
O2 Ni1 N3 94.02(10) yes
N1 Ni1 N3 92.23(11) yes
N2 Ni1 N3 90.55(11) yes
O1 Ni1 N3 91.85(10) yes
O2 Ni1 O3 85.59(8) yes
N1 Ni1 O3 88.12(9) yes
N2 Ni1 O3 89.92(10) yes
O1 Ni1 O3 87.66(8) yes
N3 Ni1 O3 179.39(10) yes
C7 N1 C8 116.6(3) ?
C7 N1 Ni1 123.9(2) ?
C8 N1 Ni1 119.5(2) ?
C11 N2 C10 116.9(3) ?
C11 N2 Ni1 124.0(2) ?
C10 N2 Ni1 119.1(2) ?
C18 N3 Ni1 158.3(3) ?
C1 O1 Ni1 124.35(17) ?
C1 O1 H1A 117.8 ?
Ni1 O1 H1A 117.9 ?
C17 O2 Ni1 124.65(18) ?
C19 O3 Ni1 127.6(2) ?
C19 O3 H3 116.1 ?
Ni1 O3 H3 116.2 ?
O1 C1 C2 120.2(3) ?
O1 C1 C6 120.1(3) ?
C2 C1 C6 119.7(3) ?
C3 C2 C1 120.3(3) ?
C3 C2 H2 119.8 ?
C1 C2 H2 119.9 ?
C4 C3 C2 120.6(3) ?
C4 C3 H3A 119.7 ?
C2 C3 H3A 119.7 ?
C5 C4 C3 118.9(3) ?
C5 C4 H4 120.5 ?
C3 C4 H4 120.6 ?
C4 C5 C6 122.5(3) ?
C4 C5 H5 118.8 ?
C6 C5 H5 118.7 ?
C1 C6 C5 118.0(3) ?
C1 C6 C7 124.5(3) ?
C5 C6 C7 117.4(3) ?
N1 C7 C6 127.0(3) ?
N1 C7 H7 116.5 ?
C6 C7 H7 116.5 ?
N1 C8 C9 112.5(3) ?
N1 C8 H8A 109.0 ?
C9 C8 H8A 109.1 ?
N1 C8 H8B 109.1 ?
C9 C8 H8B 109.1 ?
H8A C8 H8B 107.8 ?
C8 C9 C10 114.1(3) ?
C8 C9 H9A 108.8 ?
C10 C9 H9A 108.8 ?
C8 C9 H9B 108.6 ?
C10 C9 H9B 108.8 ?
H9A C9 H9B 107.6 ?
N2 C10 C9 112.5(3) ?
N2 C10 H10A 109.1 ?
C9 C10 H10A 109.3 ?
N2 C10 H10B 109.1 ?
C9 C10 H10B 108.9 ?
H10A C10 H10B 107.8 ?
N2 C11 C12 127.1(3) ?
N2 C11 H11 116.4 ?
C12 C11 H11 116.4 ?
C17 C12 C13 118.1(3) ?
C17 C12 C11 124.7(3) ?
C13 C12 C11 117.2(3) ?
C14 C13 C12 122.2(3) ?
C14 C13 H13 118.8 ?
C12 C13 H13 119.0 ?
C13 C14 C15 119.0(3) ?
C13 C14 H14 120.5 ?
C15 C14 H14 120.5 ?
C14 C15 C16 120.6(4) ?
C14 C15 H15 119.7 ?
C16 C15 H15 119.7 ?
C15 C16 C17 121.1(3) ?
C15 C16 H16 119.5 ?
C17 C16 H16 119.5 ?
O2 C17 C16 119.8(3) ?
O2 C17 C12 121.5(3) ?
C16 C17 C12 118.7(3) ?
N3 C18 S1' 162.6(5) ?
N3 C18 S1 171.7(4) ?
O3 C19 H19A 109.6 ?
O3 C19 H19B 109.5 ?
H19A C19 H19B 109.5 ?
O3 C19 H19C 109.3 ?
H19A C19 H19C 109.5 ?
H19B C19 H19C 109.5 ?

loop_
_geom_bond_atom_site_label_1
_geom_bond_atom_site_label_2
_geom_bond_distance
_geom_bond_publ_flag
Ni1 O2 2.014(2) yes
Ni1 N1 2.041(3) yes
Ni1 N2 2.045(3) yes
Ni1 O1 2.054(2) yes
Ni1 N3 2.056(3) yes
Ni1 O3 2.163(2) yes
N1 C7 1.277(4) ?
N1 C8 1.474(4) ?
N2 C11 1.278(4) ?
N2 C10 1.473(4) ?
N3 C18 1.154(4) ?
O1 C1 1.345(3) ?
O1 H1A 0.85 ?
O2 C17 1.340(3) ?
O3 C19 1.413(5) ?
O3 H3 0.93 ?
S1 C18 1.645(5) ?
S1' C18 1.584(9) ?
C1 C2 1.389(4) ?
C1 C6 1.401(4) ?
C2 C3 1.386(4) ?
C2 H2 0.93 ?
C3 C4 1.383(5) ?
C3 H3A 0.93 ?
C4 C5 1.359(5) ?
C4 H4 0.93 ?
C5 C6 1.401(4) ?
C5 H5 0.93 ?
C6 C7 1.458(4) ?
C7 H7 0.93 ?
C8 C9 1.507(4) ?
C8 H8A 0.97 ?
C8 H8B 0.97 ?
C9 C10 1.514(5) ?
C9 H9A 0.97 ?
C9 H9B 0.97 ?
C10 H10A 0.97 ?
C10 H10B 0.97 ?
C11 C12 1.447(5) ?
C11 H11 0.93 ?
C12 C17 1.406(4) ?
C12 C13 1.410(5) ?
C13 C14 1.364(5) ?
C13 H13 0.93 ?
C14 C15 1.373(5) ?
C14 H14 0.93 ?
C15 C16 1.385(4) ?
C15 H15 0.93 ?
C16 C17 1.392(4) ?
C16 H16 0.93 ?
C19 H19A 0.96 ?
C19 H19B 0.96 ?
C19 H19C 0.96 ?

loop_
_geom_hbond_atom_site_label_D
_geom_hbond_atom_site_label_H
_geom_hbond_atom_site_label_A
_geom_hbond_site_symmetry_A
_geom_hbond_distance_DH
_geom_hbond_distance_HA
_geom_hbond_distance_DA
_geom_hbond_angle_DHA
O3 H3 S1' 4_566 0.93 2.44 3.352(10) 166
O3 H3 S1 4_566 0.93 2.41 3.309(3) 163
O1 H1A O2 3_655 0.85 1.63 2.462(3) 166

loop_
_geom_torsion_atom_site_label_1
_geom_torsion_atom_site_label_2
_geom_torsion_atom_site_label_3
_geom_torsion_atom_site_label_4
_geom_torsion
N2 Ni1 N1 C7 -154.7(2)
O1 Ni1 N1 C7 22.8(2)
N3 Ni1 N1 C7 114.5(2)
O3 Ni1 N1 C7 -65.0(2)
N2 Ni1 N1 C8 25.0(2)
O1 Ni1 N1 C8 -157.6(2)
N3 Ni1 N1 C8 -65.8(2)
O3 Ni1 N1 C8 114.7(2)
O2 Ni1 N2 C11 -16.2(3)
N1 Ni1 N2 C11 157.5(3)
N3 Ni1 N2 C11 -110.2(3)
O3 Ni1 N2 C11 69.4(3)
O2 Ni1 N2 C10 161.0(2)
N1 Ni1 N2 C10 -25.3(2)
N3 Ni1 N2 C10 67.0(2)
O3 Ni1 N2 C10 -113.4(2)
O2 Ni1 N3 C18 -131.6(8)
N1 Ni1 N3 C18 53.6(8)
N2 Ni1 N3 C18 -42.1(8)
O1 Ni1 N3 C18 141.1(8)
O2 Ni1 O1 C1 135.5(2)
N1 Ni1 O1 C1 -38.4(2)
N3 Ni1 O1 C1 -130.5(2)
O3 Ni1 O1 C1 49.8(2)
N2 Ni1 O2 C17 32.2(2)
O1 Ni1 O2 C17 -145.7(2)
N3 Ni1 O2 C17 122.7(2)
O3 Ni1 O2 C17 -57.8(2)
O2 Ni1 O3 C19 -42.6(3)
N1 Ni1 O3 C19 132.3(3)
N2 Ni1 O3 C19 -132.1(3)
O1 Ni1 O3 C19 44.7(3)
Ni1 O1 C1 C2 -148.9(2)
Ni1 O1 C1 C6 31.7(4)
O1 C1 C2 C3 -178.1(3)
C6 C1 C2 C3 1.2(5)
C1 C2 C3 C4 -0.4(5)
C2 C3 C4 C5 0.4(5)
C3 C4 C5 C6 -1.3(5)
O1 C1 C6 C5 177.3(3)
C2 C1 C6 C5 -2.0(4)
O1 C1 C6 C7 1.7(4)
C2 C1 C6 C7 -177.7(3)
C4 C5 C6 C1 2.1(5)
C4 C5 C6 C7 178.1(3)
C8 N1 C7 C6 178.6(3)
Ni1 N1 C7 C6 -1.7(4)
C1 C6 C7 N1 -18.3(5)
C5 C6 C7 N1 166.0(3)
C7 N1 C8 C9 131.5(3)
Ni1 N1 C8 C9 -48.2(3)
N1 C8 C9 C10 71.9(4)
C11 N2 C10 C9 -133.8(3)
Ni1 N2 C10 C9 48.8(3)
C8 C9 C10 N2 -72.4(4)
C10 N2 C11 C12 -177.9(3)
Ni1 N2 C11 C12 -0.6(5)
N2 C11 C12 C17 11.7(5)
N2 C11 C12 C13 -169.8(3)
C17 C12 C13 C14 -2.8(5)
C11 C12 C13 C14 178.7(3)
C12 C13 C14 C15 -1.1(5)
C13 C14 C15 C16 2.7(5)
C14 C15 C16 C17 -0.5(5)
Ni1 O2 C17 C16 150.8(2)
Ni1 O2 C17 C12 -31.3(4)
C15 C16 C17 O2 174.5(3)
C15 C16 C17 C12 -3.4(4)
C13 C12 C17 O2 -173.0(3)
C11 C12 C17 O2 5.5(5)
C13 C12 C17 C16 4.9(4)
C11 C12 C17 C16 -176.6(3)
